data_4118843
loop_
_publ_author_name
'Evan R. King'
'Graham T. Sazama'
'Theodore A. Betley'

_publ_contact_author_address
;Department of Chemistry and Chemical Biology
Harvard University
Mallinckrodt 306E
12 Oxford Street
Cambridge, MA 02139
;
_publ_contact_author_email betley@chemistry.harvard.edu
_publ_contact_author_name 'Professor Theodore A. Betley'
_publ_contact_author_phone 617-496-9944
_publ_section_title
;
 Co(III) Imidos Exhibiting Spin Crossover and C-H Bond Activation
;
_journal_name_full 'Journal of the American Chemical Society'
_journal_page_first 17858
_journal_page_last 17861
_journal_paper_doi 10.1021/ja307699u
_journal_volume 134
_journal_year 2012
_chemical_formula_moiety '2(C82 H69 Co N8), C9 H24'
_chemical_formula_sum 'C86.5 H81 Co N8'
_chemical_formula_weight 1291.52
_chemical_name_common (ArDpme)Co(N4(C6H4-p-NMe2)2)
_chemical_name_systematic
; 
5-mesityl-1,9-bis(2,4,6-triphenylphenyl)dipyrrinatocobalt(III) 
bis(4-dimethylaminophenyl)tetrazene
;
_space_group_IT_number 2
_symmetry_cell_setting triclinic
_symmetry_space_group_name_Hall '-P 1'
_symmetry_space_group_name_H-M 'P -1'
_atom_sites_solution_hydrogens geom
_atom_sites_solution_primary direct
_atom_sites_solution_secondary difmap
_audit_creation_method SHELXL-97
_cell_angle_alpha 75.7740(13)
_cell_angle_beta 81.2730(14)
_cell_angle_gamma 84.3290(13)
_cell_formula_units_Z 2
_cell_length_a 12.5057(10)
_cell_length_b 12.8018(10)
_cell_length_c 21.6877(18)
_cell_measurement_reflns_used 6524
_cell_measurement_temperature 100(2)
_cell_measurement_theta_max 22.1377
_cell_measurement_theta_min 2.2037
_cell_volume 3319.8(5)
_computing_cell_refinement 'SAINT 7.46A (Bruker-AXS, 2009)'
_computing_data_collection 'APEX2 v2009.3.0 (Bruker-AXS, 2009)'
_computing_data_reduction 'SAINT 7.46A (Bruker-AXS, 2009)'
_computing_molecular_graphics 'Bruker SHELXTL'
_computing_publication_material 'Bruker SHELXTL'
_computing_structure_refinement 'SHELXL-97 (Sheldrick, 2008)'
_computing_structure_solution 'SHELXS-97 (Sheldrick, 2008)'
_diffrn_ambient_temperature 100(2)
_diffrn_measured_fraction_theta_full 1.000
_diffrn_measured_fraction_theta_max 1.000
_diffrn_measurement_device_type 'Bruker D8 goniometer with CCD area detector'
_diffrn_measurement_method 'omega and phi scans'
_diffrn_radiation_monochromator graphite
_diffrn_radiation_source 'fine-focus sealed tube'
_diffrn_radiation_type MoK\a
_diffrn_radiation_wavelength 0.71073
_diffrn_reflns_av_R_equivalents 0.0808
_diffrn_reflns_av_sigmaI/netI 0.0685
_diffrn_reflns_limit_h_max 15
_diffrn_reflns_limit_h_min -15
_diffrn_reflns_limit_k_max 15
_diffrn_reflns_limit_k_min -15
_diffrn_reflns_limit_l_max 26
_diffrn_reflns_limit_l_min -26
_diffrn_reflns_number 60394
_diffrn_reflns_theta_full 25.68
_diffrn_reflns_theta_max 25.68
_diffrn_reflns_theta_min 1.64
_exptl_absorpt_coefficient_mu 0.314
_exptl_absorpt_correction_T_max 0.963
_exptl_absorpt_correction_T_min 0.945
_exptl_absorpt_correction_type multi-scan
_exptl_absorpt_process_details 'SADABS (Bruker AXS, 2009)'
_exptl_crystal_colour 'dark red'
_exptl_crystal_density_diffrn 1.292
_exptl_crystal_description prism
_exptl_crystal_F_000 1366
_exptl_crystal_size_max 0.24
_exptl_crystal_size_mid 0.15
_exptl_crystal_size_min 0.12
_refine_diff_density_max 1.060
_refine_diff_density_min -0.865
_refine_diff_density_rms 0.083
_refine_ls_extinction_method none
_refine_ls_goodness_of_fit_ref 1.030
_refine_ls_hydrogen_treatment constr
_refine_ls_matrix_type full
_refine_ls_number_parameters 869
_refine_ls_number_reflns 12626
_refine_ls_number_restraints 34
_refine_ls_restrained_S_all 1.035
_refine_ls_R_factor_all 0.0960
_refine_ls_R_factor_gt 0.0584
_refine_ls_shift/su_max 0.000
_refine_ls_shift/su_mean 0.000
_refine_ls_structure_factor_coef Fsqd
_refine_ls_weighting_details 'calc w=1/[\s^2^(Fo^2^)+(0.0886P)^2^+2.9264P] where P=(Fo^2^+2Fc^2^)/3'
_refine_ls_weighting_scheme calc
_refine_ls_wR_factor_gt 0.1520
_refine_ls_wR_factor_ref 0.1742
_reflns_number_gt 8751
_reflns_number_total 12622
_reflns_threshold_expression >2sigma(I)
_cod_data_source_file ja307699u_si_002_3.cif
_cod_data_source_block ArDpmeCoN4Ar'2
_cod_original_formula_sum 'C86.50 H81 Co N8'
_cod_database_code 4118843

loop_
_symmetry_equiv_pos_as_xyz
'x, y, z'
'-x, -y, -z'

loop_
_atom_site_label
_atom_site_type_symbol
_atom_site_fract_x
_atom_site_fract_y
_atom_site_fract_z
_atom_site_U_iso_or_equiv
_atom_site_adp_type
_atom_site_occupancy
_atom_site_symmetry_multiplicity
_atom_site_calc_flag
_atom_site_refinement_flags
_atom_site_disorder_assembly
_atom_site_disorder_group
Co1 Co 0.40622(4) 0.15112(3) 0.25578(2) 0.01885(14) Uani 1 1 d . . .
N1 N 0.3341(2) 0.1453(2) 0.34321(13) 0.0170(6) Uani 1 1 d . . .
N2 N 0.3486(2) 0.2977(2) 0.21639(13) 0.0186(6) Uani 1 1 d . . .
N3 N 0.5545(2) 0.1070(2) 0.23076(14) 0.0222(6) Uani 1 1 d . . .
N4 N 0.5711(2) 0.0086(2) 0.21859(14) 0.0249(7) Uani 1 1 d . . .
N5 N 0.4821(2) -0.0428(2) 0.22533(14) 0.0246(6) Uani 1 1 d . . .
N6 N 0.3907(2) 0.0180(2) 0.23392(13) 0.0215(6) Uani 1 1 d . . .
N7 N 0.9115(2) 0.3661(2) 0.16055(16) 0.0320(7) Uani 1 1 d . . .
N8 N -0.0043(2) -0.1643(2) 0.24110(15) 0.0302(7) Uani 1 1 d . . .
C1 C 0.3362(3) 0.0670(3) 0.39747(16) 0.0201(7) Uani 1 1 d . . .
C2 C 0.2694(3) 0.0980(3) 0.44948(17) 0.0236(8) Uani 1 1 d . . .
H2 H 0.2592 0.0575 0.4927 0.028 Uiso 1 1 calc R . .
C3 C 0.2225(3) 0.1980(3) 0.42521(16) 0.0216(7) Uani 1 1 d . . .
H3 H 0.1733 0.2400 0.4488 0.026 Uiso 1 1 calc R . .
C4 C 0.2601(2) 0.2277(2) 0.35913(16) 0.0185(7) Uani 1 1 d . . .
C5 C 0.2235(3) 0.3180(2) 0.31421(16) 0.0190(7) Uani 1 1 d . . .
C6 C 0.2607(3) 0.3493(2) 0.24832(16) 0.0192(7) Uani 1 1 d . . .
C7 C 0.2244(3) 0.4436(3) 0.20450(16) 0.0212(7) Uani 1 1 d . . .
H7 H 0.1651 0.4926 0.2132 0.025 Uiso 1 1 calc R . .
C8 C 0.2901(3) 0.4506(3) 0.14794(17) 0.0239(8) Uani 1 1 d . . .
H8 H 0.2853 0.5054 0.1098 0.029 Uiso 1 1 calc R . .
C9 C 0.3674(3) 0.3607(3) 0.15626(16) 0.0199(7) Uani 1 1 d . . .
C10 C 0.6474(3) 0.1676(3) 0.21393(16) 0.0217(7) Uani 1 1 d . . .
C11 C 0.6432(3) 0.2647(3) 0.23269(17) 0.0237(8) Uani 1 1 d . . .
H11 H 0.5794 0.2868 0.2573 0.028 Uiso 1 1 calc R . .
C12 C 0.7301(3) 0.3294(3) 0.21614(16) 0.0238(8) Uani 1 1 d . . .
H12 H 0.7247 0.3955 0.2292 0.029 Uiso 1 1 calc R . .
C13 C 0.8262(3) 0.2989(3) 0.18024(17) 0.0262(8) Uani 1 1 d . . .
C14 C 0.8310(3) 0.1997(3) 0.16326(18) 0.0290(8) Uani 1 1 d . . .
H14 H 0.8959 0.1757 0.1405 0.035 Uiso 1 1 calc R . .
C15 C 0.7431(3) 0.1358(3) 0.17897(18) 0.0278(8) Uani 1 1 d . . .
H15 H 0.7480 0.0697 0.1659 0.033 Uiso 1 1 calc R . .
C16 C 0.9061(3) 0.4655(3) 0.1817(2) 0.0345(9) Uani 1 1 d . . .
H16A H 0.9022 0.4488 0.2286 0.052 Uiso 1 1 calc R . .
H16B H 0.8414 0.5104 0.1687 0.052 Uiso 1 1 calc R . .
H16C H 0.9709 0.5047 0.1623 0.052 Uiso 1 1 calc R . .
C17 C 1.0180(3) 0.3227(3) 0.1372(2) 0.0390(10) Uani 1 1 d . . .
H17A H 1.0136 0.2988 0.0981 0.059 Uiso 1 1 calc R . .
H17B H 1.0420 0.2614 0.1701 0.059 Uiso 1 1 calc R . .
H17C H 1.0699 0.3789 0.1276 0.059 Uiso 1 1 calc R . .
C18 C 0.2942(3) -0.0336(3) 0.23754(16) 0.0210(7) Uani 1 1 d . . .
C19 C 0.2009(3) 0.0336(3) 0.22584(17) 0.0245(8) Uani 1 1 d . . .
H19 H 0.2046 0.1097 0.2167 0.029 Uiso 1 1 calc R . .
C20 C 0.1035(3) -0.0094(3) 0.22736(17) 0.0258(8) Uani 1 1 d . . .
H20 H 0.0414 0.0379 0.2185 0.031 Uiso 1 1 calc R . .
C21 C 0.0936(3) -0.1214(3) 0.24165(17) 0.0244(8) Uani 1 1 d . . .
C22 C 0.1885(3) -0.1877(3) 0.25415(17) 0.0257(8) Uani 1 1 d . . .
H22 H 0.1848 -0.2639 0.2644 0.031 Uiso 1 1 calc R . .
C23 C 0.2868(3) -0.1451(3) 0.25191(16) 0.0228(7) Uani 1 1 d . . .
H23 H 0.3494 -0.1920 0.2602 0.027 Uiso 1 1 calc R . .
C24 C -0.1031(3) -0.1017(4) 0.2525(3) 0.0689(17) Uani 1 1 d . . .
H24A H -0.1010 -0.0314 0.2216 0.103 Uiso 1 1 calc R . .
H24B H -0.1117 -0.0909 0.2962 0.103 Uiso 1 1 calc R . .
H24C H -0.1642 -0.1397 0.2473 0.103 Uiso 1 1 calc R . .
C25 C -0.0142(3) -0.2780(3) 0.2668(2) 0.0494(12) Uani 1 1 d . . .
H25A H -0.0081 -0.2957 0.3128 0.074 Uiso 1 1 calc R . .
H25B H 0.0437 -0.3184 0.2448 0.074 Uiso 1 1 calc R . .
H25C H -0.0848 -0.2975 0.2604 0.074 Uiso 1 1 calc R . .
C26 C 0.3935(3) -0.0405(2) 0.39719(15) 0.0179(7) Uani 1 1 d . . .
C27 C 0.5075(3) -0.0552(2) 0.39034(16) 0.0197(7) Uani 1 1 d . . .
C28 C 0.5566(3) -0.1562(3) 0.38538(16) 0.0217(7) Uani 1 1 d . . .
H28 H 0.6334 -0.1657 0.3804 0.026 Uiso 1 1 calc R . .
C29 C 0.4967(3) -0.2435(3) 0.38749(17) 0.0232(7) Uani 1 1 d . . .
C30 C 0.3844(3) -0.2285(3) 0.39810(16) 0.0213(7) Uani 1 1 d . . .
H30 H 0.3423 -0.2880 0.4015 0.026 Uiso 1 1 calc R . .
C31 C 0.3310(3) -0.1297(3) 0.40397(16) 0.0205(7) Uani 1 1 d . . .
C32 C 0.5805(3) 0.0292(3) 0.39213(16) 0.0204(7) Uani 1 1 d . . .
C33 C 0.5556(3) 0.0973(3) 0.43424(16) 0.0224(7) Uani 1 1 d . . .
H33 H 0.4866 0.0965 0.4595 0.027 Uiso 1 1 calc R . .
C34 C 0.6307(3) 0.1663(3) 0.43956(18) 0.0264(8) Uani 1 1 d . . .
H34 H 0.6128 0.2122 0.4685 0.032 Uiso 1 1 calc R . .
C35 C 0.7315(3) 0.1686(3) 0.40303(18) 0.0274(8) Uani 1 1 d . . .
H35 H 0.7836 0.2142 0.4078 0.033 Uiso 1 1 calc R . .
C36 C 0.7559(3) 0.1047(3) 0.35978(18) 0.0265(8) Uani 1 1 d . . .
H36 H 0.8240 0.1082 0.3334 0.032 Uiso 1 1 calc R . .
C37 C 0.6819(3) 0.0353(3) 0.35443(17) 0.0233(8) Uani 1 1 d . . .
H37 H 0.7002 -0.0090 0.3246 0.028 Uiso 1 1 calc R . .
C38 C 0.5503(3) -0.3472(3) 0.37688(17) 0.0236(8) Uani 1 1 d . . .
C39 C 0.6378(3) -0.3485(3) 0.32942(19) 0.0306(8) Uani 1 1 d . . .
H39 H 0.6663 -0.2826 0.3049 0.037 Uiso 1 1 calc R . .
C40 C 0.6838(3) -0.4460(3) 0.3177(2) 0.0357(9) Uani 1 1 d . . .
H40 H 0.7441 -0.4465 0.2853 0.043 Uiso 1 1 calc R . .
C41 C 0.6425(3) -0.5429(3) 0.3527(2) 0.0351(9) Uani 1 1 d . . .
H41 H 0.6735 -0.6094 0.3439 0.042 Uiso 1 1 calc R . .
C42 C 0.5569(3) -0.5420(3) 0.3999(2) 0.0351(9) Uani 1 1 d . . .
H42 H 0.5291 -0.6082 0.4245 0.042 Uiso 1 1 calc R . .
C43 C 0.5105(3) -0.4451(3) 0.41225(19) 0.0288(8) Uani 1 1 d . . .
H43 H 0.4510 -0.4455 0.4452 0.035 Uiso 1 1 calc R . .
C44 C 0.2102(3) -0.1270(3) 0.41717(16) 0.0201(7) Uani 1 1 d . . .
C45 C 0.1425(3) -0.0439(3) 0.38603(17) 0.0240(8) Uani 1 1 d . . .
H45 H 0.1733 0.0168 0.3565 0.029 Uiso 1 1 calc R . .
C46 C 0.0311(3) -0.0487(3) 0.39767(18) 0.0293(8) Uani 1 1 d . . .
H46 H -0.0138 0.0087 0.3761 0.035 Uiso 1 1 calc R . .
C47 C -0.0152(3) -0.1357(3) 0.44027(18) 0.0314(9) Uani 1 1 d . . .
H47 H -0.0917 -0.1393 0.4474 0.038 Uiso 1 1 calc R . .
C48 C 0.0500(3) -0.2182(3) 0.47279(18) 0.0298(8) Uani 1 1 d . . .
H48 H 0.0182 -0.2775 0.5032 0.036 Uiso 1 1 calc R . .
C49 C 0.1616(3) -0.2142(3) 0.46097(17) 0.0250(8) Uani 1 1 d . . .
H49 H 0.2059 -0.2716 0.4830 0.030 Uiso 1 1 calc R . .
C50 C 0.4668(3) 0.3452(3) 0.11154(16) 0.0208(7) Uani 1 1 d . . .
C51 C 0.5449(3) 0.4236(3) 0.09841(16) 0.0232(7) Uani 1 1 d . . .
C52 C 0.6414(3) 0.4100(3) 0.05910(17) 0.0241(8) Uani 1 1 d . . .
H52 H 0.6929 0.4634 0.0503 0.029 Uiso 1 1 calc R . .
C53 C 0.6650(3) 0.3211(3) 0.03228(17) 0.0251(8) Uani 1 1 d . . .
C54 C 0.5866(3) 0.2467(3) 0.04373(16) 0.0237(8) Uani 1 1 d . . .
H54 H 0.6010 0.1861 0.0251 0.028 Uiso 1 1 calc R . .
C55 C 0.4872(3) 0.2575(3) 0.08160(16) 0.0228(7) Uani 1 1 d . . .
C56 C 0.5295(3) 0.5235(3) 0.12371(17) 0.0235(7) Uani 1 1 d . . .
C57 C 0.4977(3) 0.5243(3) 0.18813(17) 0.0248(8) Uani 1 1 d . . .
H57 H 0.4811 0.4587 0.2185 0.030 Uiso 1 1 calc R . .
C58 C 0.4900(3) 0.6200(3) 0.20824(19) 0.0301(8) Uani 1 1 d . . .
H58 H 0.4679 0.6193 0.2522 0.036 Uiso 1 1 calc R . .
C59 C 0.5144(3) 0.7171(3) 0.1648(2) 0.0361(10) Uani 1 1 d . . .
H59 H 0.5099 0.7821 0.1789 0.043 Uiso 1 1 calc R . .
C60 C 0.5451(3) 0.7176(3) 0.1010(2) 0.0366(10) Uani 1 1 d . . .
H60 H 0.5611 0.7836 0.0709 0.044 Uiso 1 1 calc R . .
C61 C 0.5529(3) 0.6222(3) 0.08055(18) 0.0311(9) Uani 1 1 d . . .
H61 H 0.5745 0.6238 0.0364 0.037 Uiso 1 1 calc R . .
C62 C 0.7684(3) 0.3085(3) -0.01021(17) 0.0261(8) Uani 1 1 d . . .
C63 C 0.8645(3) 0.3453(3) 0.00018(18) 0.0320(9) Uani 1 1 d . . .
H63 H 0.8639 0.3783 0.0350 0.038 Uiso 1 1 calc R . .
C64 C 0.9600(3) 0.3341(3) -0.0396(2) 0.0381(10) Uani 1 1 d . . .
H64 H 1.0243 0.3606 -0.0324 0.046 Uiso 1 1 calc R . .
C65 C 0.9630(3) 0.2847(3) -0.0898(2) 0.0397(10) Uani 1 1 d . . .
H65 H 1.0291 0.2759 -0.1166 0.048 Uiso 1 1 calc R . .
C66 C 0.8694(3) 0.2483(3) -0.1006(2) 0.0383(10) Uani 1 1 d . . .
H66 H 0.8711 0.2146 -0.1352 0.046 Uiso 1 1 calc R . .
C67 C 0.7724(3) 0.2602(3) -0.06160(18) 0.0323(9) Uani 1 1 d . . .
H67 H 0.7083 0.2352 -0.0700 0.039 Uiso 1 1 calc R . .
C68 C 0.4050(3) 0.1804(3) 0.08192(16) 0.0240(8) Uani 1 1 d . . .
C69 C 0.4377(3) 0.0716(3) 0.08415(17) 0.0260(8) Uani 1 1 d . . .
H69 H 0.5098 0.0458 0.0912 0.031 Uiso 1 1 calc R . .
C70 C 0.3666(3) 0.0017(3) 0.07622(18) 0.0324(9) Uani 1 1 d . . .
H70 H 0.3897 -0.0720 0.0786 0.039 Uiso 1 1 calc R . .
C71 C 0.2619(3) 0.0382(3) 0.06485(19) 0.0345(9) Uani 1 1 d . . .
H71 H 0.2133 -0.0099 0.0588 0.041 Uiso 1 1 calc R . .
C72 C 0.2286(3) 0.1448(3) 0.06233(19) 0.0325(9) Uani 1 1 d . . .
H72 H 0.1570 0.1705 0.0543 0.039 Uiso 1 1 calc R . .
C73 C 0.2996(3) 0.2152(3) 0.07147(17) 0.0274(8) Uani 1 1 d . . .
H73 H 0.2753 0.2882 0.0705 0.033 Uiso 1 1 calc R . .
C74 C 0.1325(3) 0.3864(2) 0.34154(16) 0.0191(7) Uani 1 1 d . . .
C75 C 0.1542(3) 0.4709(3) 0.36704(18) 0.0271(8) Uani 1 1 d . . .
C76 C 0.0679(3) 0.5271(3) 0.39669(19) 0.0315(9) Uani 1 1 d . . .
H76 H 0.0829 0.5841 0.4144 0.038 Uiso 1 1 calc R . .
C77 C -0.0379(3) 0.5022(3) 0.40090(18) 0.0291(8) Uani 1 1 d . . .
C78 C -0.0579(3) 0.4194(3) 0.37444(17) 0.0271(8) Uani 1 1 d . . .
H78 H -0.1308 0.4027 0.3761 0.032 Uiso 1 1 calc R . .
C79 C 0.0252(3) 0.3594(3) 0.34528(16) 0.0222(7) Uani 1 1 d . . .
C80 C 0.2691(3) 0.5002(3) 0.3643(2) 0.0440(11) Uani 1 1 d . . .
H80A H 0.3026 0.5194 0.3194 0.066 Uiso 1 1 calc R . .
H80B H 0.3108 0.4384 0.3879 0.066 Uiso 1 1 calc R . .
H80C H 0.2687 0.5618 0.3836 0.066 Uiso 1 1 calc R . .
C81 C -0.1303(3) 0.5630(3) 0.4338(2) 0.0402(10) Uani 1 1 d . . .
H81A H -0.1988 0.5322 0.4335 0.060 Uiso 1 1 calc R . .
H81B H -0.1333 0.6393 0.4109 0.060 Uiso 1 1 calc R . .
H81C H -0.1185 0.5570 0.4782 0.060 Uiso 1 1 calc R . .
C82 C -0.0004(3) 0.2661(3) 0.3211(2) 0.0327(9) Uani 1 1 d . . .
H82A H -0.0748 0.2770 0.3106 0.049 Uiso 1 1 calc R . .
H82B H 0.0069 0.1992 0.3543 0.049 Uiso 1 1 calc R . .
H82C H 0.0500 0.2609 0.2825 0.049 Uiso 1 1 calc R . .
C1H C -0.2463(9) -0.1337(12) 0.1090(6) 0.238(7) Uani 1 1 d DU A -1
H1H1 H -0.2953 -0.1195 0.1462 0.357 Uiso 1 1 calc R A -1
H1H2 H -0.2102 -0.2061 0.1205 0.357 Uiso 1 1 calc R A -1
H1H3 H -0.2879 -0.1294 0.0736 0.357 Uiso 1 1 calc R A -1
C2H C -0.1611(8) -0.0498(9) 0.0884(5) 0.152(4) Uani 1 1 d DU A -1
H2H1 H -0.1978 0.0234 0.0782 0.182 Uiso 1 1 calc R A -1
H2H2 H -0.1192 -0.0542 0.1243 0.182 Uiso 1 1 calc R A -1
C3H C -0.0882(4) -0.0665(5) 0.0332(3) 0.0728(15) Uani 1 1 d DU A -1
H3H1 H -0.1347 -0.0675 0.0002 0.087 Uiso 1 1 calc R A -1
H3H2 H -0.0550 -0.1408 0.0457 0.087 Uiso 1 1 calc R A -1
C4H C 0.0000 0.0000 0.0000 0.096(3) Uani 1 2 d SDU . .
H4H1 H -0.0289 0.0761 -0.0115 0.115 Uiso 1 1 calc R A -1
H4H2 H 0.0539 -0.0045 0.0298 0.115 Uiso 1 1 calc R A -1
C5H C 0.0534(13) -0.0292(12) -0.0566(8) 0.331(13) Uani 1 1 d DU A -1
H5H1 H 0.1115 0.0194 -0.0762 0.497 Uiso 1 1 calc R A -1
H5H2 H 0.0012 -0.0233 -0.0869 0.497 Uiso 1 1 calc R A -1
H5H3 H 0.0844 -0.1037 -0.0456 0.497 Uiso 1 1 calc R A -1

loop_
_atom_site_aniso_label
_atom_site_aniso_U_11
_atom_site_aniso_U_22
_atom_site_aniso_U_33
_atom_site_aniso_U_23
_atom_site_aniso_U_13
_atom_site_aniso_U_12
Co1 0.0157(2) 0.0163(2) 0.0229(3) -0.00417(18) 0.00030(18) 0.00132(17)
N1 0.0135(14) 0.0147(13) 0.0215(15) -0.0033(11) -0.0006(11) -0.0001(10)
N2 0.0171(14) 0.0169(13) 0.0205(15) -0.0042(11) -0.0001(11) 0.0006(11)
N3 0.0185(15) 0.0193(14) 0.0279(16) -0.0054(12) -0.0009(12) -0.0001(11)
N4 0.0204(16) 0.0221(15) 0.0325(17) -0.0090(13) -0.0007(13) 0.0003(12)
N5 0.0206(16) 0.0209(14) 0.0317(17) -0.0075(12) -0.0006(13) 0.0015(12)
N6 0.0164(15) 0.0199(14) 0.0261(16) -0.0046(12) -0.0002(12) 0.0025(11)
N7 0.0222(17) 0.0352(17) 0.0392(19) -0.0117(15) 0.0024(14) -0.0071(13)
N8 0.0233(16) 0.0276(16) 0.0395(19) -0.0081(14) -0.0019(14) -0.0035(13)
C1 0.0113(16) 0.0213(16) 0.0266(19) -0.0029(14) -0.0040(14) -0.0005(13)
C2 0.0211(18) 0.0260(18) 0.0208(18) -0.0044(14) 0.0007(14) 0.0040(14)
C3 0.0159(17) 0.0229(17) 0.0240(19) -0.0060(14) 0.0013(14) 0.0040(13)
C4 0.0128(16) 0.0177(16) 0.0259(19) -0.0076(13) -0.0022(14) 0.0010(12)
C5 0.0121(16) 0.0175(16) 0.0279(19) -0.0073(14) -0.0012(14) -0.0002(12)
C6 0.0140(16) 0.0153(15) 0.0280(19) -0.0058(13) -0.0022(14) 0.0018(12)
C7 0.0183(17) 0.0170(16) 0.0282(19) -0.0053(14) -0.0059(14) 0.0032(13)
C8 0.0277(19) 0.0174(16) 0.0257(19) -0.0024(14) -0.0078(15) 0.0022(14)
C9 0.0183(17) 0.0194(16) 0.0228(18) -0.0055(14) -0.0050(14) 0.0000(13)
C10 0.0168(17) 0.0222(17) 0.0242(19) -0.0025(14) -0.0034(14) 0.0019(13)
C11 0.0159(17) 0.0235(17) 0.030(2) -0.0062(15) -0.0005(14) 0.0041(14)
C12 0.0217(18) 0.0227(17) 0.0268(19) -0.0063(15) -0.0040(15) 0.0025(14)
C13 0.0224(19) 0.0254(18) 0.030(2) -0.0050(15) -0.0029(15) -0.0022(14)
C14 0.0170(18) 0.032(2) 0.036(2) -0.0101(17) 0.0034(16) 0.0005(15)
C15 0.0218(19) 0.0265(18) 0.036(2) -0.0128(16) 0.0001(16) 0.0011(15)
C16 0.026(2) 0.031(2) 0.044(2) -0.0059(18) -0.0007(18) -0.0059(16)
C17 0.022(2) 0.049(2) 0.047(3) -0.016(2) 0.0035(18) -0.0081(18)
C18 0.0207(18) 0.0202(16) 0.0211(18) -0.0055(14) 0.0008(14) 0.0003(13)
C19 0.0250(19) 0.0175(16) 0.032(2) -0.0068(14) -0.0045(15) -0.0004(14)
C20 0.0213(19) 0.0254(18) 0.030(2) -0.0060(15) -0.0053(15) 0.0037(14)
C21 0.0225(19) 0.0261(18) 0.0246(19) -0.0065(15) -0.0014(15) -0.0023(15)
C22 0.027(2) 0.0220(17) 0.028(2) -0.0061(15) -0.0021(15) -0.0023(14)
C23 0.0208(18) 0.0219(17) 0.0248(19) -0.0064(14) -0.0011(14) 0.0027(14)
C24 0.021(2) 0.055(3) 0.143(6) -0.038(3) -0.024(3) 0.002(2)
C25 0.030(2) 0.037(2) 0.076(3) -0.002(2) -0.004(2) -0.0109(19)
C26 0.0154(16) 0.0191(16) 0.0180(17) -0.0034(13) -0.0030(13) 0.0034(13)
C27 0.0184(17) 0.0182(16) 0.0207(18) -0.0017(13) -0.0028(14) 0.0005(13)
C28 0.0148(17) 0.0226(17) 0.0266(19) -0.0044(14) -0.0033(14) 0.0018(13)
C29 0.0213(18) 0.0210(17) 0.0269(19) -0.0059(14) -0.0048(15) 0.0033(14)
C30 0.0207(18) 0.0192(16) 0.0237(18) -0.0034(14) -0.0039(14) -0.0019(13)
C31 0.0167(17) 0.0231(17) 0.0200(18) -0.0013(14) -0.0044(14) 0.0015(13)
C32 0.0164(17) 0.0182(16) 0.0245(18) -0.0002(14) -0.0053(14) 0.0022(13)
C33 0.0207(18) 0.0215(17) 0.0237(19) -0.0031(14) -0.0048(14) 0.0015(14)
C34 0.031(2) 0.0186(17) 0.031(2) -0.0054(15) -0.0092(16) 0.0006(15)
C35 0.027(2) 0.0192(17) 0.036(2) -0.0003(15) -0.0127(17) -0.0041(14)
C36 0.0154(18) 0.0274(18) 0.036(2) -0.0042(16) -0.0069(15) 0.0001(14)
C37 0.0176(18) 0.0209(17) 0.032(2) -0.0053(15) -0.0070(15) 0.0015(13)
C38 0.0169(17) 0.0233(17) 0.032(2) -0.0080(15) -0.0085(15) 0.0022(14)
C39 0.026(2) 0.0267(19) 0.041(2) -0.0102(17) -0.0069(17) 0.0026(15)
C40 0.029(2) 0.036(2) 0.045(3) -0.0196(19) -0.0024(18) 0.0059(17)
C41 0.035(2) 0.0243(19) 0.052(3) -0.0175(18) -0.018(2) 0.0098(16)
C42 0.033(2) 0.0233(19) 0.050(3) -0.0072(17) -0.0131(19) 0.0024(16)
C43 0.0234(19) 0.0221(18) 0.042(2) -0.0086(16) -0.0084(17) 0.0026(14)
C44 0.0135(16) 0.0243(17) 0.0228(18) -0.0061(14) -0.0021(13) -0.0013(13)
C45 0.0184(18) 0.0254(18) 0.0258(19) -0.0030(15) 0.0013(14) -0.0037(14)
C46 0.0159(18) 0.0318(19) 0.035(2) -0.0013(16) -0.0009(15) 0.0036(15)
C47 0.0134(18) 0.039(2) 0.037(2) -0.0041(17) 0.0014(16) 0.0008(15)
C48 0.0210(19) 0.0314(19) 0.032(2) -0.0003(16) 0.0029(16) -0.0050(15)
C49 0.0229(19) 0.0251(18) 0.0256(19) -0.0039(15) -0.0038(15) 0.0005(14)
C50 0.0231(18) 0.0189(16) 0.0183(17) -0.0018(13) -0.0027(14) 0.0025(13)
C51 0.0257(19) 0.0221(17) 0.0204(18) -0.0031(14) -0.0025(15) 0.0002(14)
C52 0.0252(19) 0.0204(17) 0.0258(19) -0.0037(14) 0.0002(15) -0.0066(14)
C53 0.028(2) 0.0236(17) 0.0224(19) -0.0039(14) -0.0018(15) -0.0015(15)
C54 0.032(2) 0.0193(16) 0.0201(18) -0.0064(14) -0.0025(15) -0.0006(14)
C55 0.0271(19) 0.0196(16) 0.0197(18) -0.0007(14) -0.0036(15) -0.0001(14)
C56 0.0220(18) 0.0219(17) 0.0258(19) -0.0035(14) -0.0051(15) -0.0003(14)
C57 0.0224(19) 0.0233(18) 0.029(2) -0.0065(15) -0.0035(15) -0.0005(14)
C58 0.028(2) 0.033(2) 0.032(2) -0.0148(17) 0.0000(16) -0.0024(16)
C59 0.042(2) 0.0226(19) 0.044(3) -0.0152(17) 0.0031(19) -0.0026(17)
C60 0.044(2) 0.0197(18) 0.042(2) -0.0061(17) 0.0051(19) -0.0022(16)
C61 0.036(2) 0.0263(19) 0.029(2) -0.0060(16) 0.0022(17) -0.0029(16)
C62 0.029(2) 0.0195(17) 0.027(2) -0.0036(14) 0.0010(16) -0.0002(14)
C63 0.030(2) 0.033(2) 0.031(2) -0.0078(17) 0.0027(17) -0.0027(16)
C64 0.031(2) 0.038(2) 0.041(2) -0.0070(19) 0.0048(18) -0.0071(18)
C65 0.038(2) 0.035(2) 0.040(2) -0.0080(19) 0.0119(19) -0.0015(18)
C66 0.048(3) 0.029(2) 0.035(2) -0.0118(17) 0.0107(19) -0.0045(18)
C67 0.036(2) 0.0233(18) 0.036(2) -0.0080(16) 0.0028(18) -0.0027(16)
C68 0.029(2) 0.0236(17) 0.0181(18) -0.0056(14) 0.0011(15) -0.0025(15)
C69 0.026(2) 0.0242(18) 0.028(2) -0.0064(15) -0.0050(16) -0.0009(15)
C70 0.041(2) 0.0208(18) 0.037(2) -0.0088(16) -0.0033(18) -0.0035(16)
C71 0.035(2) 0.032(2) 0.039(2) -0.0105(17) -0.0050(18) -0.0117(17)
C72 0.024(2) 0.038(2) 0.037(2) -0.0106(18) -0.0057(17) -0.0033(16)
C73 0.029(2) 0.0256(18) 0.027(2) -0.0067(15) -0.0003(16) -0.0011(15)
C74 0.0135(16) 0.0190(16) 0.0230(18) -0.0027(13) -0.0038(14) 0.0039(13)
C75 0.0204(18) 0.0252(18) 0.038(2) -0.0114(16) -0.0086(16) 0.0069(14)
C76 0.031(2) 0.0274(19) 0.040(2) -0.0164(17) -0.0097(17) 0.0095(16)
C77 0.024(2) 0.0298(19) 0.028(2) -0.0008(16) -0.0033(16) 0.0102(15)
C78 0.0163(18) 0.0263(18) 0.033(2) 0.0012(15) -0.0012(15) 0.0038(14)
C79 0.0154(17) 0.0214(17) 0.0249(19) 0.0015(14) -0.0009(14) 0.0027(13)
C80 0.029(2) 0.034(2) 0.080(3) -0.029(2) -0.016(2) 0.0032(17)
C81 0.035(2) 0.049(2) 0.035(2) -0.0157(19) -0.0021(18) 0.0167(19)
C82 0.0179(19) 0.0293(19) 0.052(3) -0.0123(18) -0.0038(17) -0.0020(15)
C1H 0.137(10) 0.37(2) 0.242(14) -0.141(14) 0.054(9) -0.117(11)
C2H 0.112(7) 0.202(10) 0.171(9) -0.120(8) 0.004(6) 0.007(6)
C3H 0.062(4) 0.084(4) 0.079(4) -0.029(3) -0.017(3) -0.001(3)
C4H 0.070(5) 0.037(4) 0.176(9) 0.028(5) -0.079(5) -0.021(4)
C5H 0.306(19) 0.248(16) 0.40(2) -0.137(16) 0.251(18) -0.140(15)

loop_
_atom_type_symbol
_atom_type_description
_atom_type_scat_dispersion_real
_atom_type_scat_dispersion_imag
_atom_type_scat_source
C C 0.0033 0.0016 'International Tables Vol C Tables 4.2.6.8 and 6.1.1.4'
H H 0.0000 0.0000 'International Tables Vol C Tables 4.2.6.8 and 6.1.1.4'
Co Co 0.3494 0.9721 'International Tables Vol C Tables 4.2.6.8 and 6.1.1.4'
N N 0.0061 0.0033 'International Tables Vol C Tables 4.2.6.8 and 6.1.1.4'

loop_
_geom_angle_atom_site_label_1
_geom_angle_atom_site_label_2
_geom_angle_atom_site_label_3
_geom_angle
_geom_angle_site_symmetry_1
_geom_angle_site_symmetry_3
N6 Co1 N3 78.46(11) . .
N6 Co1 N1 108.99(11) . .
N3 Co1 N1 127.07(12) . .
N6 Co1 N2 128.49(12) . .
N3 Co1 N2 119.37(11) . .
N1 Co1 N2 97.01(11) . .
C1 N1 C4 106.1(3) . .
C1 N1 Co1 130.9(2) . .
C4 N1 Co1 122.9(2) . .
C9 N2 C6 106.2(3) . .
C9 N2 Co1 131.9(2) . .
C6 N2 Co1 121.2(2) . .
N4 N3 C10 113.8(3) . .
N4 N3 Co1 115.6(2) . .
C10 N3 Co1 129.9(2) . .
N5 N4 N3 114.4(3) . .
N4 N5 N6 114.0(3) . .
N5 N6 C18 115.0(3) . .
N5 N6 Co1 115.7(2) . .
C18 N6 Co1 128.0(2) . .
C13 N7 C16 119.8(3) . .
C13 N7 C17 119.5(3) . .
C16 N7 C17 117.7(3) . .
C21 N8 C24 118.8(3) . .
C21 N8 C25 118.4(3) . .
C24 N8 C25 112.9(3) . .
N1 C1 C2 111.0(3) . .
N1 C1 C26 121.5(3) . .
C2 C1 C26 127.1(3) . .
C3 C2 C1 106.4(3) . .
C3 C2 H2 126.8 . .
C1 C2 H2 126.8 . .
C2 C3 C4 107.9(3) . .
C2 C3 H3 126.1 . .
C4 C3 H3 126.1 . .
C5 C4 N1 124.2(3) . .
C5 C4 C3 126.9(3) . .
N1 C4 C3 108.5(3) . .
C4 C5 C6 127.8(3) . .
C4 C5 C74 114.4(3) . .
C6 C5 C74 117.9(3) . .
C5 C6 N2 124.7(3) . .
C5 C6 C7 126.3(3) . .
N2 C6 C7 108.7(3) . .
C8 C7 C6 107.3(3) . .
C8 C7 H7 126.3 . .
C6 C7 H7 126.3 . .
C7 C8 C9 107.4(3) . .
C7 C8 H8 126.3 . .
C9 C8 H8 126.3 . .
N2 C9 C8 110.3(3) . .
N2 C9 C50 122.5(3) . .
C8 C9 C50 126.4(3) . .
C11 C10 C15 118.2(3) . .
C11 C10 N3 118.4(3) . .
C15 C10 N3 123.5(3) . .
C12 C11 C10 121.3(3) . .
C12 C11 H11 119.4 . .
C10 C11 H11 119.4 . .
C11 C12 C13 121.1(3) . .
C11 C12 H12 119.5 . .
C13 C12 H12 119.5 . .
N7 C13 C14 121.3(3) . .
N7 C13 C12 121.3(3) . .
C14 C13 C12 117.3(3) . .
C15 C14 C13 121.5(3) . .
C15 C14 H14 119.3 . .
C13 C14 H14 119.3 . .
C14 C15 C10 120.6(3) . .
C14 C15 H15 119.7 . .
C10 C15 H15 119.7 . .
N7 C16 H16A 109.5 . .
N7 C16 H16B 109.5 . .
H16A C16 H16B 109.5 . .
N7 C16 H16C 109.5 . .
H16A C16 H16C 109.5 . .
H16B C16 H16C 109.5 . .
N7 C17 H17A 109.5 . .
N7 C17 H17B 109.5 . .
H17A C17 H17B 109.5 . .
N7 C17 H17C 109.5 . .
H17A C17 H17C 109.5 . .
H17B C17 H17C 109.5 . .
C23 C18 C19 118.8(3) . .
C23 C18 N6 124.6(3) . .
C19 C18 N6 116.6(3) . .
C20 C19 C18 120.7(3) . .
C20 C19 H19 119.7 . .
C18 C19 H19 119.7 . .
C19 C20 C21 121.7(3) . .
C19 C20 H20 119.1 . .
C21 C20 H20 119.1 . .
N8 C21 C20 121.4(3) . .
N8 C21 C22 121.9(3) . .
C20 C21 C22 116.7(3) . .
C23 C22 C21 121.9(3) . .
C23 C22 H22 119.0 . .
C21 C22 H22 119.0 . .
C22 C23 C18 120.2(3) . .
C22 C23 H23 119.9 . .
C18 C23 H23 119.9 . .
N8 C24 H24A 109.5 . .
N8 C24 H24B 109.5 . .
H24A C24 H24B 109.5 . .
N8 C24 H24C 109.5 . .
H24A C24 H24C 109.5 . .
H24B C24 H24C 109.5 . .
N8 C25 H25A 109.5 . .
N8 C25 H25B 109.5 . .
H25A C25 H25B 109.5 . .
N8 C25 H25C 109.5 . .
H25A C25 H25C 109.5 . .
H25B C25 H25C 109.5 . .
C27 C26 C31 119.6(3) . .
C27 C26 C1 121.9(3) . .
C31 C26 C1 118.5(3) . .
C28 C27 C26 119.1(3) . .
C28 C27 C32 116.9(3) . .
C26 C27 C32 123.9(3) . .
C29 C28 C27 122.3(3) . .
C29 C28 H28 118.9 . .
C27 C28 H28 118.9 . .
C30 C29 C28 117.5(3) . .
C30 C29 C38 121.1(3) . .
C28 C29 C38 121.4(3) . .
C29 C30 C31 122.7(3) . .
C29 C30 H30 118.6 . .
C31 C30 H30 118.6 . .
C30 C31 C26 118.7(3) . .
C30 C31 C44 116.5(3) . .
C26 C31 C44 124.8(3) . .
C33 C32 C37 117.7(3) . .
C33 C32 C27 122.4(3) . .
C37 C32 C27 119.6(3) . .
C34 C33 C32 120.7(3) . .
C34 C33 H33 119.7 . .
C32 C33 H33 119.7 . .
C35 C34 C33 120.4(3) . .
C35 C34 H34 119.8 . .
C33 C34 H34 119.8 . .
C36 C35 C34 119.6(3) . .
C36 C35 H35 120.2 . .
C34 C35 H35 120.2 . .
C35 C36 C37 120.3(3) . .
C35 C36 H36 119.8 . .
C37 C36 H36 119.8 . .
C36 C37 C32 121.2(3) . .
C36 C37 H37 119.4 . .
C32 C37 H37 119.4 . .
C39 C38 C43 118.7(3) . .
C39 C38 C29 120.5(3) . .
C43 C38 C29 120.7(3) . .
C38 C39 C40 120.0(4) . .
C38 C39 H39 120.0 . .
C40 C39 H39 120.0 . .
C39 C40 C41 120.7(4) . .
C39 C40 H40 119.7 . .
C41 C40 H40 119.7 . .
C42 C41 C40 119.5(3) . .
C42 C41 H41 120.3 . .
C40 C41 H41 120.3 . .
C41 C42 C43 120.3(4) . .
C41 C42 H42 119.8 . .
C43 C42 H42 119.8 . .
C42 C43 C38 120.8(4) . .
C42 C43 H43 119.6 . .
C38 C43 H43 119.6 . .
C45 C44 C49 117.8(3) . .
C45 C44 C31 123.5(3) . .
C49 C44 C31 118.6(3) . .
C46 C45 C44 120.8(3) . .
C46 C45 H45 119.6 . .
C44 C45 H45 119.6 . .
C47 C46 C45 120.5(3) . .
C47 C46 H46 119.7 . .
C45 C46 H46 119.7 . .
C46 C47 C48 119.8(3) . .
C46 C47 H47 120.1 . .
C48 C47 H47 120.1 . .
C47 C48 C49 119.9(3) . .
C47 C48 H48 120.1 . .
C49 C48 H48 120.1 . .
C48 C49 C44 121.1(3) . .
C48 C49 H49 119.5 . .
C44 C49 H49 119.5 . .
C55 C50 C51 118.8(3) . .
C55 C50 C9 123.7(3) . .
C51 C50 C9 117.5(3) . .
C52 C51 C50 119.6(3) . .
C52 C51 C56 116.6(3) . .
C50 C51 C56 123.8(3) . .
C53 C52 C51 122.1(3) . .
C53 C52 H52 118.9 . .
C51 C52 H52 118.9 . .
C54 C53 C52 117.7(3) . .
C54 C53 C62 120.8(3) . .
C52 C53 C62 121.4(3) . .
C53 C54 C55 122.5(3) . .
C53 C54 H54 118.7 . .
C55 C54 H54 118.7 . .
C54 C55 C50 119.0(3) . .
C54 C55 C68 116.4(3) . .
C50 C55 C68 124.3(3) . .
C57 C56 C61 117.8(3) . .
C57 C56 C51 124.1(3) . .
C61 C56 C51 118.0(3) . .
C58 C57 C56 120.6(3) . .
C58 C57 H57 119.7 . .
C56 C57 H57 119.7 . .
C57 C58 C59 120.8(4) . .
C57 C58 H58 119.6 . .
C59 C58 H58 119.6 . .
C60 C59 C58 119.2(3) . .
C60 C59 H59 120.4 . .
C58 C59 H59 120.4 . .
C59 C60 C61 120.3(3) . .
C59 C60 H60 119.8 . .
C61 C60 H60 119.8 . .
C60 C61 C56 121.3(4) . .
C60 C61 H61 119.3 . .
C56 C61 H61 119.3 . .
C67 C62 C63 118.0(3) . .
C67 C62 C53 121.1(3) . .
C63 C62 C53 120.9(3) . .
C64 C63 C62 120.7(4) . .
C64 C63 H63 119.6 . .
C62 C63 H63 119.6 . .
C63 C64 C65 120.5(4) . .
C63 C64 H64 119.7 . .
C65 C64 H64 119.7 . .
C66 C65 C64 119.4(4) . .
C66 C65 H65 120.3 . .
C64 C65 H65 120.3 . .
C65 C66 C67 120.8(4) . .
C65 C66 H66 119.6 . .
C67 C66 H66 119.6 . .
C66 C67 C62 120.5(4) . .
C66 C67 H67 119.7 . .
C62 C67 H67 119.7 . .
C73 C68 C69 118.1(3) . .
C73 C68 C55 121.8(3) . .
C69 C68 C55 119.6(3) . .
C70 C69 C68 120.8(3) . .
C70 C69 H69 119.6 . .
C68 C69 H69 119.6 . .
C69 C70 C71 120.4(3) . .
C69 C70 H70 119.8 . .
C71 C70 H70 119.8 . .
C72 C71 C70 119.5(3) . .
C72 C71 H71 120.3 . .
C70 C71 H71 120.3 . .
C71 C72 C73 120.3(4) . .
C71 C72 H72 119.9 . .
C73 C72 H72 119.9 . .
C68 C73 C72 121.0(3) . .
C68 C73 H73 119.5 . .
C72 C73 H73 119.5 . .
C75 C74 C79 120.0(3) . .
C75 C74 C5 120.7(3) . .
C79 C74 C5 119.1(3) . .
C74 C75 C76 119.1(3) . .
C74 C75 C80 120.9(3) . .
C76 C75 C80 120.0(3) . .
C77 C76 C75 121.9(3) . .
C77 C76 H76 119.0 . .
C75 C76 H76 119.0 . .
C76 C77 C78 118.1(3) . .
C76 C77 C81 121.3(4) . .
C78 C77 C81 120.6(3) . .
C77 C78 C79 122.4(3) . .
C77 C78 H78 118.8 . .
C79 C78 H78 118.8 . .
C78 C79 C74 118.5(3) . .
C78 C79 C82 120.2(3) . .
C74 C79 C82 121.3(3) . .
C75 C80 H80A 109.5 . .
C75 C80 H80B 109.5 . .
H80A C80 H80B 109.5 . .
C75 C80 H80C 109.5 . .
H80A C80 H80C 109.5 . .
H80B C80 H80C 109.5 . .
C77 C81 H81A 109.5 . .
C77 C81 H81B 109.5 . .
H81A C81 H81B 109.5 . .
C77 C81 H81C 109.5 . .
H81A C81 H81C 109.5 . .
H81B C81 H81C 109.5 . .
C79 C82 H82A 109.5 . .
C79 C82 H82B 109.5 . .
H82A C82 H82B 109.5 . .
C79 C82 H82C 109.5 . .
H82A C82 H82C 109.5 . .
H82B C82 H82C 109.5 . .
C2H C1H H1H1 109.5 . .
C2H C1H H1H2 109.5 . .
H1H1 C1H H1H2 109.5 . .
C2H C1H H1H3 109.5 . .
H1H1 C1H H1H3 109.5 . .
H1H2 C1H H1H3 109.5 . .
C3H C2H C1H 111.4(8) . .
C3H C2H H2H1 109.3 . .
C1H C2H H2H1 109.3 . .
C3H C2H H2H2 109.3 . .
C1H C2H H2H2 109.3 . .
H2H1 C2H H2H2 108.0 . .
C2H C3H C4H 126.0(6) . .
C2H C3H H3H1 105.8 . .
C4H C3H H3H1 105.8 . .
C2H C3H H3H2 105.8 . .
C4H C3H H3H2 105.8 . .
H3H1 C3H H3H2 106.2 . .
C5H C4H C5H 179.998(2) 2 .
C5H C4H C3H 65.7(6) 2 .
C5H C4H C3H 114.3(6) . .
C5H C4H C3H 114.3(6) 2 2
C5H C4H C3H 65.7(6) . 2
C3H C4H C3H 179.998(1) . 2
C5H C4H H4H1 71.3 2 .
C5H C4H H4H1 108.7 . .
C3H C4H H4H1 108.7 . .
C3H C4H H4H1 71.3 2 .
C5H C4H H4H2 71.3 2 .
C5H C4H H4H2 108.7 . .
C3H C4H H4H2 108.7 . .
C3H C4H H4H2 71.3 2 .
H4H1 C4H H4H2 107.6 . .
C4H C5H H5H1 109.5 . .
C4H C5H H5H2 109.5 . .
H5H1 C5H H5H2 109.5 . .
C4H C5H H5H3 109.5 . .
H5H1 C5H H5H3 109.5 . .
H5H2 C5H H5H3 109.5 . .

loop_
_geom_bond_atom_site_label_1
_geom_bond_atom_site_label_2
_geom_bond_distance
_geom_bond_site_symmetry_2
Co1 N6 1.913(3) .
Co1 N3 1.921(3) .
Co1 N1 1.959(3) .
Co1 N2 1.975(3) .
N1 C1 1.347(4) .
N1 C4 1.406(4) .
N2 C9 1.354(4) .
N2 C6 1.406(4) .
N3 N4 1.339(4) .
N3 C10 1.413(4) .
N4 N5 1.320(4) .
N5 N6 1.334(4) .
N6 C18 1.415(4) .
N7 C13 1.386(4) .
N7 C16 1.448(5) .
N7 C17 1.459(5) .
N8 C21 1.394(4) .
N8 C24 1.428(5) .
N8 C25 1.435(5) .
C1 C2 1.413(5) .
C1 C26 1.488(4) .
C2 C3 1.369(5) .
C2 H2 0.9500 .
C3 C4 1.408(5) .
C3 H3 0.9500 .
C4 C5 1.404(4) .
C5 C6 1.404(5) .
C5 C74 1.507(4) .
C6 C7 1.423(4) .
C7 C8 1.358(5) .
C7 H7 0.9500 .
C8 C9 1.422(4) .
C8 H8 0.9500 .
C9 C50 1.486(5) .
C10 C11 1.394(5) .
C10 C15 1.398(5) .
C11 C12 1.381(5) .
C11 H11 0.9500 .
C12 C13 1.406(5) .
C12 H12 0.9500 .
C13 C14 1.400(5) .
C14 C15 1.386(5) .
C14 H14 0.9500 .
C15 H15 0.9500 .
C16 H16A 0.9800 .
C16 H16B 0.9800 .
C16 H16C 0.9800 .
C17 H17A 0.9800 .
C17 H17B 0.9800 .
C17 H17C 0.9800 .
C18 C23 1.393(4) .
C18 C19 1.396(5) .
C19 C20 1.378(5) .
C19 H19 0.9500 .
C20 C21 1.403(5) .
C20 H20 0.9500 .
C21 C22 1.410(5) .
C22 C23 1.383(5) .
C22 H22 0.9500 .
C23 H23 0.9500 .
C24 H24A 0.9800 .
C24 H24B 0.9800 .
C24 H24C 0.9800 .
C25 H25A 0.9800 .
C25 H25B 0.9800 .
C25 H25C 0.9800 .
C26 C27 1.409(4) .
C26 C31 1.413(4) .
C27 C28 1.397(4) .
C27 C32 1.492(4) .
C28 C29 1.392(5) .
C28 H28 0.9500 .
C29 C30 1.390(5) .
C29 C38 1.480(4) .
C30 C31 1.396(4) .
C30 H30 0.9500 .
C31 C44 1.493(4) .
C32 C33 1.394(5) .
C32 C37 1.400(5) .
C33 C34 1.385(5) .
C33 H33 0.9500 .
C34 C35 1.382(5) .
C34 H34 0.9500 .
C35 C36 1.372(5) .
C35 H35 0.9500 .
C36 C37 1.380(5) .
C36 H36 0.9500 .
C37 H37 0.9500 .
C38 C39 1.386(5) .
C38 C43 1.394(5) .
C39 C40 1.387(5) .
C39 H39 0.9500 .
C40 C41 1.389(5) .
C40 H40 0.9500 .
C41 C42 1.365(6) .
C41 H41 0.9500 .
C42 C43 1.386(5) .
C42 H42 0.9500 .
C43 H43 0.9500 .
C44 C45 1.395(5) .
C44 C49 1.399(5) .
C45 C46 1.382(5) .
C45 H45 0.9500 .
C46 C47 1.375(5) .
C46 H46 0.9500 .
C47 C48 1.384(5) .
C47 H47 0.9500 .
C48 C49 1.384(5) .
C48 H48 0.9500 .
C49 H49 0.9500 .
C50 C55 1.414(5) .
C50 C51 1.417(5) .
C51 C52 1.390(5) .
C51 C56 1.497(5) .
C52 C53 1.389(5) .
C52 H52 0.9500 .
C53 C54 1.387(5) .
C53 C62 1.489(5) .
C54 C55 1.396(5) .
C54 H54 0.9500 .
C55 C68 1.492(5) .
C56 C57 1.395(5) .
C56 C61 1.402(5) .
C57 C58 1.389(5) .
C57 H57 0.9500 .
C58 C59 1.392(5) .
C58 H58 0.9500 .
C59 C60 1.376(6) .
C59 H59 0.9500 .
C60 C61 1.389(5) .
C60 H60 0.9500 .
C61 H61 0.9500 .
C62 C67 1.394(5) .
C62 C63 1.401(5) .
C63 C64 1.381(5) .
C63 H63 0.9500 .
C64 C65 1.381(6) .
C64 H64 0.9500 .
C65 C66 1.373(6) .
C65 H65 0.9500 .
C66 C67 1.387(5) .
C66 H66 0.9500 .
C67 H67 0.9500 .
C68 C73 1.383(5) .
C68 C69 1.404(5) .
C69 C70 1.378(5) .
C69 H69 0.9500 .
C70 C71 1.384(5) .
C70 H70 0.9500 .
C71 C72 1.377(5) .
C71 H71 0.9500 .
C72 C73 1.391(5) .
C72 H72 0.9500 .
C73 H73 0.9500 .
C74 C75 1.395(5) .
C74 C79 1.404(5) .
C75 C76 1.400(5) .
C75 C80 1.510(5) .
C76 C77 1.377(5) .
C76 H76 0.9500 .
C77 C78 1.382(5) .
C77 C81 1.515(5) .
C78 C79 1.397(5) .
C78 H78 0.9500 .
C79 C82 1.497(5) .
C80 H80A 0.9800 .
C80 H80B 0.9800 .
C80 H80C 0.9800 .
C81 H81A 0.9800 .
C81 H81B 0.9800 .
C81 H81C 0.9800 .
C82 H82A 0.9800 .
C82 H82B 0.9800 .
C82 H82C 0.9800 .
C1H C2H 1.528(11) .
C1H H1H1 0.9800 .
C1H H1H2 0.9800 .
C1H H1H3 0.9800 .
C2H C3H 1.438(9) .
C2H H2H1 0.9900 .
C2H H2H2 0.9900 .
C3H C4H 1.450(6) .
C3H H3H1 0.9900 .
C3H H3H2 0.9900 .
C4H C5H 1.420(12) 2
C4H C5H 1.420(12) .
C4H C3H 1.450(6) 2
C4H H4H1 0.9900 .
C4H H4H2 0.9900 .
C5H H5H1 0.9800 .
C5H H5H2 0.9800 .
C5H H5H3 0.9800 .
